data_4313226
loop_
_publ_author_name
' Simon R. Bayly '
' Zhiquiang Xu '
' Brian O. Patrick '
' Steven J. Rettig '
' Maren Pink '
' Robert C. Thompson '
' Chris Orvig '

_publ_contact_author_email ' orvig@chem.ubc.ca '
_publ_contact_author_fax ' 604 822-2847 '
_publ_contact_author_phone ' 604 822-4449 '
_publ_section_title
;
 dlf Complexes with Uniform Coordination Geometry: Structural and Magnetic
 Properties of an LnNi2 Core Supported by a Heptadentate Amine Phenol
 Ligand
;
_journal_name_full 'Inorganic Chemistry'
_journal_page_first 1576
_journal_page_last 1583
_journal_paper_doi 10.1021/ic0205278
_journal_volume 42
_journal_year 2003
_chemical_formula_moiety 'C55 H70 N8 Ni2 O7 Sm, 4(C H4 O), N O3, 2(H2 O)'
_chemical_formula_sum 'C59 H90 N9 Ni2 O16 Sm'
_chemical_formula_weight 1449.17
_chemical_name_systematic
;
?
;
_space_group_IT_number 2
_symmetry_cell_setting triclinic
_symmetry_space_group_name_Hall '-P 1'
_symmetry_space_group_name_H-M 'P -1'
_atom_sites_solution_hydrogens mixed
_atom_sites_solution_primary direct
_atom_sites_solution_secondary difmap
_audit_creation_method SHELXL-97
_cell_angle_alpha 74.581(2)
_cell_angle_beta 83.723(2)
_cell_angle_gamma 66.377(2)
_cell_formula_units_Z 2
_cell_length_a 13.0480(17)
_cell_length_b 14.1458(18)
_cell_length_c 19.710(3)
_cell_measurement_reflns_used 8912
_cell_measurement_temperature 193(2)
_cell_volume 3213.1(8)
_computing_cell_refinement 'SAINT, Bruker'
_computing_data_collection 'SMART, Siemens'
_computing_data_reduction 'SAINT, Bruker'
_computing_molecular_graphics 'SHELXTL, Bruker'
_computing_structure_refinement 'SHELXL-93 (Sheldrick, 1993)'
_computing_structure_solution 'SHELXS-86 (Sheldrick, 1990)'
_diffrn_ambient_temperature 193(2)
_diffrn_measured_fraction_theta_full 0.993
_diffrn_measured_fraction_theta_max 0.993
_diffrn_measurement_device_type 'SMART CCD Platform, Siemens'
_diffrn_measurement_method 'area detector, omega-scans'
_diffrn_radiation_monochromator graphite
_diffrn_radiation_source 'fine-focus sealed tube'
_diffrn_radiation_type MoK\a
_diffrn_radiation_wavelength 0.71073
_diffrn_reflns_av_R_equivalents 0.0212
_diffrn_reflns_av_sigmaI/netI 0.0261
_diffrn_reflns_limit_h_max 15
_diffrn_reflns_limit_h_min -14
_diffrn_reflns_limit_k_max 16
_diffrn_reflns_limit_k_min -16
_diffrn_reflns_limit_l_max 23
_diffrn_reflns_limit_l_min -23
_diffrn_reflns_number 24971
_diffrn_reflns_theta_full 25.08
_diffrn_reflns_theta_max 25.08
_diffrn_reflns_theta_min 1.07
_exptl_absorpt_coefficient_mu 1.554
_exptl_absorpt_correction_T_max 0.7463
_exptl_absorpt_correction_T_min 0.6528
_exptl_absorpt_correction_type multi-scan
_exptl_absorpt_process_details 'SADABS, R. Blessing (1995)'
_exptl_crystal_colour blue-violet
_exptl_crystal_density_diffrn 1.498
_exptl_crystal_density_method 'not measured'
_exptl_crystal_description block
_exptl_crystal_F_000 1506
_exptl_crystal_size_max 0.30
_exptl_crystal_size_mid 0.30
_exptl_crystal_size_min 0.20
_refine_diff_density_max 1.454
_refine_diff_density_min -0.697
_refine_diff_density_rms 0.071
_refine_ls_extinction_method none
_refine_ls_goodness_of_fit_ref 1.031
_refine_ls_hydrogen_treatment mixed
_refine_ls_matrix_type full
_refine_ls_number_parameters 893
_refine_ls_number_reflns 11324
_refine_ls_number_restraints 14
_refine_ls_restrained_S_all 1.033
_refine_ls_R_factor_all 0.0341
_refine_ls_R_factor_gt 0.0292
_refine_ls_shift/su_max 0.001
_refine_ls_shift/su_mean 0.000
_refine_ls_structure_factor_coef Fsqd
_refine_ls_weighting_details 'calc w=1/[\s^2^(Fo^2^)+(0.0416P)^2^+3.4060P] where P=(Fo^2^+2Fc^2^)/3'
_refine_ls_weighting_scheme calc
_refine_ls_wR_factor_gt 0.0748
_refine_ls_wR_factor_ref 0.0772
_reflns_number_gt 10141
_reflns_number_total 11324
_reflns_threshold_expression >2sigma(I)
_cod_data_source_file ic0205278_1.cif
_cod_data_source_block IC0205278
_cod_depositor_comments
;
The following automatic conversions were performed:

'_exptl_absorpt_correction_type' tag value 'multi-scans' was replaced
with 'multi-scan' value.

Automatic conversion script
Id: cif_fix_values 1646 2011-03-28 12:23:43Z adriana 
;
_cod_original_cell_volume 3213.1(7)
_cod_database_code 4313226

loop_
_symmetry_equiv_pos_as_xyz
'x, y, z'
'-x, -y, -z'

loop_
_atom_site_label
_atom_site_type_symbol
_atom_site_fract_x
_atom_site_fract_y
_atom_site_fract_z
_atom_site_U_iso_or_equiv
_atom_site_adp_type
_atom_site_occupancy
_atom_site_symmetry_multiplicity
_atom_site_calc_flag
_atom_site_refinement_flags
_atom_site_disorder_assembly
_atom_site_disorder_group
Sm1 Sm 0.160149(12) 0.177867(11) 0.255230(7) 0.02094(5) Uani 1 1 d . . .
Ni1 Ni 0.27320(3) -0.08944(3) 0.358665(19) 0.02284(9) Uani 1 1 d . . .
Ni2 Ni 0.25153(3) 0.38478(3) 0.16211(2) 0.02595(9) Uani 1 1 d . . .
O1 O 0.12061(17) 0.01808(15) 0.31079(10) 0.0234(4) Uani 1 1 d . . .
O2 O 0.32517(16) 0.02202(15) 0.29728(10) 0.0246(4) Uani 1 1 d . . .
O3 O 0.12092(18) 0.21429(16) 0.36104(11) 0.0287(5) Uani 1 1 d . . .
O4 O 0.31049(17) 0.24031(16) 0.23213(10) 0.0260(4) Uani 1 1 d . . .
O5 O 0.10172(17) 0.36567(15) 0.19381(10) 0.0256(4) Uani 1 1 d . . .
O6 O 0.16210(18) 0.15238(17) 0.14930(10) 0.0297(5) Uani 1 1 d . . .
O7 O -0.04946(18) 0.24204(17) 0.24883(12) 0.0322(5) Uani 1 1 d . . .
H7O H -0.0791 0.2410 0.2072 0.093(18) Uiso 1 1 calc R . .
N1 N 0.3000(2) -0.1802(2) 0.28541(14) 0.0289(6) Uani 1 1 d . . .
H1N H 0.363(3) -0.193(3) 0.2720(19) 0.034(10) Uiso 1 1 d . . .
N2 N 0.4332(2) -0.1819(2) 0.40137(15) 0.0302(6) Uani 1 1 d . . .
H2N H 0.462(3) -0.229(3) 0.3812(18) 0.025(9) Uiso 1 1 d . . .
N3 N 0.1996(2) -0.0094(2) 0.44364(13) 0.0263(6) Uani 1 1 d . . .
H3N H 0.149(3) 0.032(3) 0.4198(18) 0.025(9) Uiso 1 1 d . . .
N4 N 0.4134(2) 0.3761(2) 0.13725(14) 0.0338(6) Uani 1 1 d . . .
H4N H 0.433(3) 0.413(3) 0.1656(19) 0.039(10) Uiso 1 1 d . . .
N5 N 0.2251(3) 0.4766(2) 0.23554(16) 0.0362(7) Uani 1 1 d . . .
H5N H 0.282(3) 0.453(3) 0.257(2) 0.038(11) Uiso 1 1 d . . .
N6 N 0.2217(2) 0.3385(2) 0.07081(14) 0.0293(6) Uani 1 1 d . . .
H6N H 0.164(3) 0.332(3) 0.0920(19) 0.030(9) Uiso 1 1 d . . .
N7 N 0.2315(2) -0.2093(2) 0.42864(13) 0.0289(6) Uani 1 1 d . . .
N8 N 0.2059(2) 0.5325(2) 0.08728(14) 0.0347(6) Uani 1 1 d . . .
C1 C 0.0571(2) -0.0199(2) 0.28528(15) 0.0237(6) Uani 1 1 d . . .
C2 C 0.1048(3) -0.0902(2) 0.24119(15) 0.0262(6) Uani 1 1 d . . .
C3 C 0.0396(3) -0.1309(2) 0.21698(17) 0.0335(7) Uani 1 1 d . . .
H3A H 0.0721 -0.1780 0.1870 0.045(10) Uiso 1 1 calc R . .
C4 C -0.0722(3) -0.1044(3) 0.23550(18) 0.0378(8) Uani 1 1 d . . .
H4A H -0.1158 -0.1335 0.2188 0.066(13) Uiso 1 1 calc R . .
C5 C -0.1190(3) -0.0354(3) 0.27836(17) 0.0335(7) Uani 1 1 d . . .
H5A H -0.1957 -0.0163 0.2911 0.032(9) Uiso 1 1 calc R . .
C6 C -0.0556(3) 0.0067(2) 0.30315(16) 0.0280(7) Uani 1 1 d . . .
H6A H -0.0894 0.0543 0.3327 0.028(8) Uiso 1 1 calc R . .
C7 C 0.2270(3) -0.1224(2) 0.22214(16) 0.0303(7) Uani 1 1 d . . .
H7A H 0.2458 -0.1687 0.1890 0.035(9) Uiso 1 1 calc R . .
H7B H 0.2417 -0.0581 0.1981 0.034(9) Uiso 1 1 calc R . .
C8 C 0.2902(3) -0.2823(2) 0.32412(18) 0.0333(7) Uani 1 1 d . . .
H8A H 0.3643 -0.3347 0.3430 0.032(9) Uiso 1 1 calc R . .
H8B H 0.2660 -0.3113 0.2911 0.034(9) Uiso 1 1 calc R . .
C9 C 0.2068(3) -0.2668(2) 0.38422(17) 0.0327(7) Uani 1 1 d . . .
H9A H 0.1302 -0.2259 0.3651 0.024(8) Uiso 1 1 calc R . .
H9B H 0.2104 -0.3370 0.4132 0.024(8) Uiso 1 1 calc R . .
C10 C 0.4281(3) -0.0169(2) 0.26947(16) 0.0268(6) Uani 1 1 d . . .
C11 C 0.5220(3) -0.0837(2) 0.31274(17) 0.0287(7) Uani 1 1 d . . .
C12 C 0.6266(3) -0.1190(3) 0.2820(2) 0.0368(8) Uani 1 1 d . . .
H12A H 0.6901 -0.1628 0.3111 0.043(10) Uiso 1 1 calc R . .
C13 C 0.6411(3) -0.0917(3) 0.2094(2) 0.0408(8) Uani 1 1 d . . .
H13A H 0.7137 -0.1150 0.1891 0.040(10) Uiso 1 1 calc R . .
C14 C 0.5485(3) -0.0306(3) 0.16750(19) 0.0387(8) Uani 1 1 d . . .
H14A H 0.5572 -0.0134 0.1178 0.042(10) Uiso 1 1 calc R . .
C15 C 0.4428(3) 0.0064(2) 0.19672(17) 0.0309(7) Uani 1 1 d . . .
H15A H 0.3797 0.0480 0.1669 0.043(10) Uiso 1 1 calc R . .
C16 C 0.5043(3) -0.1199(3) 0.39063(17) 0.0320(7) Uani 1 1 d . . .
H16A H 0.5773 -0.1645 0.4143 0.038(9) Uiso 1 1 calc R . .
H16B H 0.4676 -0.0575 0.4111 0.026(8) Uiso 1 1 calc R . .
C17 C 0.4124(3) -0.2287(3) 0.47501(17) 0.0351(8) Uani 1 1 d . . .
H17A H 0.3811 -0.1728 0.5015 0.028(8) Uiso 1 1 calc R . .
H17B H 0.4832 -0.2827 0.4977 0.037(9) Uiso 1 1 calc R . .
C18 C 0.3297(3) -0.2802(3) 0.47526(18) 0.0358(8) Uani 1 1 d . . .
H18A H 0.3686 -0.3468 0.4595 0.025(8) Uiso 1 1 calc R . .
H18B H 0.3029 -0.2989 0.5240 0.041(10) Uiso 1 1 calc R . .
C19 C 0.1031(3) 0.2345(2) 0.42410(16) 0.0286(7) Uani 1 1 d . . .
C20 C 0.1633(3) 0.1568(3) 0.48243(16) 0.0305(7) Uani 1 1 d . . .
C21 C 0.1463(4) 0.1784(3) 0.54823(18) 0.0447(9) Uani 1 1 d . . .
H21A H 0.1878 0.1260 0.5873 0.069(14) Uiso 1 1 calc R . .
C22 C 0.0693(4) 0.2759(4) 0.5579(2) 0.0565(12) Uani 1 1 d . . .
H22A H 0.0575 0.2895 0.6034 0.074(14) Uiso 1 1 calc R . .
C23 C 0.0107(4) 0.3517(3) 0.5015(2) 0.0521(11) Uani 1 1 d . . .
H23A H -0.0413 0.4186 0.5080 0.050(11) Uiso 1 1 calc R . .
C24 C 0.0261(3) 0.3325(3) 0.43476(19) 0.0374(8) Uani 1 1 d . . .
H24A H -0.0157 0.3860 0.3962 0.034(9) Uiso 1 1 calc R . .
C25 C 0.2474(3) 0.0530(3) 0.47052(16) 0.0316(7) Uani 1 1 d . . .
H25A H 0.3043 0.0674 0.4365 0.026(8) Uiso 1 1 calc R . .
H25B H 0.2861 0.0091 0.5155 0.029(8) Uiso 1 1 calc R . .
C26 C 0.1554(3) -0.0768(3) 0.49899(16) 0.0306(7) Uani 1 1 d . . .
H26A H 0.0855 -0.0314 0.5187 0.030(9) Uiso 1 1 calc R . .
H26B H 0.2104 -0.1169 0.5376 0.024(8) Uiso 1 1 calc R . .
C27 C 0.1321(3) -0.1537(3) 0.46855(17) 0.0312(7) Uani 1 1 d . . .
H27A H 0.1146 -0.2064 0.5070 0.025(8) Uiso 1 1 calc R . .
H27B H 0.0666 -0.1145 0.4369 0.026(8) Uiso 1 1 calc R . .
C28 C 0.4040(3) 0.2153(2) 0.26680(16) 0.0255(6) Uani 1 1 d . . .
C29 C 0.5012(3) 0.2208(2) 0.23082(16) 0.0292(7) Uani 1 1 d . . .
C30 C 0.5983(3) 0.1909(3) 0.26820(18) 0.0373(8) Uani 1 1 d . . .
H30A H 0.6639 0.1944 0.2435 0.055(12) Uiso 1 1 calc R . .
C31 C 0.6008(3) 0.1559(3) 0.34123(19) 0.0424(9) Uani 1 1 d . . .
H31A H 0.6681 0.1330 0.3663 0.063(13) Uiso 1 1 calc R . .
C32 C 0.5041(3) 0.1549(3) 0.37659(17) 0.0375(8) Uani 1 1 d . . .
H32A H 0.5046 0.1329 0.4265 0.029(9) Uiso 1 1 calc R . .
C33 C 0.4061(3) 0.1853(2) 0.34068(16) 0.0303(7) Uani 1 1 d . . .
H33A H 0.3398 0.1858 0.3662 0.023(8) Uiso 1 1 calc R . .
C34 C 0.4965(3) 0.2650(3) 0.15235(16) 0.0321(7) Uani 1 1 d . . .
H34A H 0.5710 0.2631 0.1342 0.043(10) Uiso 1 1 calc R . .
H34B H 0.4744 0.2220 0.1292 0.016(7) Uiso 1 1 calc R . .
C35 C 0.4083(3) 0.4332(3) 0.06194(18) 0.0413(9) Uani 1 1 d . . .
H35A H 0.3977 0.3913 0.0323 0.039(10) Uiso 1 1 calc R . .
H35B H 0.4789 0.4436 0.0476 0.047(11) Uiso 1 1 calc R . .
C36 C 0.3109(3) 0.5400(3) 0.0525(2) 0.0451(9) Uani 1 1 d . . .
H36A H 0.3314 0.5875 0.0722 0.047(11) Uiso 1 1 calc R . .
H36B H 0.2968 0.5725 0.0016 0.053(11) Uiso 1 1 calc R . .
C37 C 0.0133(3) 0.4495(2) 0.20695(16) 0.0287(7) Uani 1 1 d . . .
C38 C 0.0241(3) 0.5052(3) 0.25321(17) 0.0362(8) Uani 1 1 d . . .
C39 C -0.0683(4) 0.5923(3) 0.2657(2) 0.0488(10) Uani 1 1 d . . .
H39A H -0.0614 0.6303 0.2969 0.043(10) Uiso 1 1 calc R . .
C40 C -0.1696(4) 0.6244(3) 0.2336(2) 0.0542(11) Uani 1 1 d . . .
H40A H -0.2319 0.6835 0.2432 0.069(14) Uiso 1 1 calc R . .
C41 C -0.1800(3) 0.5706(3) 0.1877(2) 0.0449(9) Uani 1 1 d . . .
H41A H -0.2495 0.5933 0.1652 0.060(13) Uiso 1 1 calc R . .
C42 C -0.0898(3) 0.4837(2) 0.17429(17) 0.0330(7) Uani 1 1 d . . .
H42A H -0.0978 0.4469 0.1426 0.028(8) Uiso 1 1 calc R . .
C43 C 0.1354(3) 0.4695(3) 0.28717(18) 0.0396(8) Uani 1 1 d . . .
H43A H 0.1281 0.5139 0.3201 0.037(9) Uiso 1 1 calc R . .
H43B H 0.1570 0.3949 0.3149 0.034(9) Uiso 1 1 calc R . .
C44 C 0.2077(4) 0.5866(3) 0.1958(2) 0.0448(9) Uani 1 1 d . . .
H44A H 0.2810 0.5931 0.1866 0.031(9) Uiso 1 1 calc R . .
H44B H 0.1623 0.6368 0.2245 0.062(13) Uiso 1 1 calc R . .
C45 C 0.1488(3) 0.6159(3) 0.12616(19) 0.0431(9) Uani 1 1 d . . .
H45A H 0.0700 0.6238 0.1351 0.038(10) Uiso 1 1 calc R . .
H45B H 0.1492 0.6848 0.0975 0.041(10) Uiso 1 1 calc R . .
C46 C 0.1474(3) 0.1534(2) 0.08349(15) 0.0279(7) Uani 1 1 d . . .
C47 C 0.2087(3) 0.1944(2) 0.02857(16) 0.0306(7) Uani 1 1 d . . .
C48 C 0.1912(3) 0.1974(3) -0.04080(17) 0.0394(8) Uani 1 1 d . . .
H48A H 0.2327 0.2244 -0.0778 0.040(10) Uiso 1 1 calc R . .
C49 C 0.1145(4) 0.1619(3) -0.05645(18) 0.0457(9) Uani 1 1 d . . .
H49A H 0.1031 0.1647 -0.1039 0.064(13) Uiso 1 1 calc R . .
C50 C 0.0545(3) 0.1222(3) -0.00275(19) 0.0447(9) Uani 1 1 d . . .
H50A H 0.0012 0.0982 -0.0135 0.047(11) Uiso 1 1 calc R . .
C51 C 0.0711(3) 0.1170(3) 0.06676(18) 0.0364(8) Uani 1 1 d . . .
H51A H 0.0301 0.0883 0.1032 0.032(9) Uiso 1 1 calc R . .
C52 C 0.2852(3) 0.2391(3) 0.04708(17) 0.0324(7) Uani 1 1 d . . .
H52A H 0.3365 0.1858 0.0850 0.028(8) Uiso 1 1 calc R . .
H52B H 0.3312 0.2543 0.0055 0.028(8) Uiso 1 1 calc R . .
C53 C 0.1800(3) 0.4327(3) 0.01071(17) 0.0363(8) Uani 1 1 d . . .
H53A H 0.1232 0.4267 -0.0155 0.035(9) Uiso 1 1 calc R . .
H53B H 0.2425 0.4361 -0.0218 0.029(9) Uiso 1 1 calc R . .
C54 C 0.1289(3) 0.5326(3) 0.03736(18) 0.0369(8) Uani 1 1 d . . .
H54A H 0.1137 0.5958 -0.0028 0.040(10) Uiso 1 1 calc R . .
H54B H 0.0570 0.5366 0.0612 0.038(10) Uiso 1 1 calc R . .
C55 C -0.1278(3) 0.2797(3) 0.30131(19) 0.0411(8) Uani 1 1 d . . .
H55A H -0.2038 0.2995 0.2852 0.049 Uiso 0.47(4) 1 calc PR . .
H55B H -0.1208 0.3420 0.3098 0.049 Uiso 0.47(4) 1 calc PR . .
H55C H -0.1129 0.2235 0.3450 0.049 Uiso 0.47(4) 1 calc PR . .
H55D H -0.0879 0.2771 0.3415 0.049 Uiso 0.53(4) 1 calc PR . .
H55E H -0.1709 0.2347 0.3169 0.049 Uiso 0.53(4) 1 calc PR . .
H55F H -0.1788 0.3532 0.2817 0.049 Uiso 0.53(4) 1 calc PR . .
N9 N 0.5366(5) 0.5531(4) 0.1652(3) 0.0891(14) Uani 1 1 d DU . .
O8 O 0.5641(4) 0.5854(5) 0.1060(2) 0.1300(19) Uani 1 1 d DU . .
O9 O 0.5848(5) 0.4553(4) 0.1942(3) 0.137(2) Uani 1 1 d DU . .
O10 O 0.4770(5) 0.6136(5) 0.1987(3) 0.172(3) Uani 1 1 d DU . .
O11 O 0.2482(3) 0.7883(2) -0.05549(15) 0.0525(7) Uani 1 1 d . . .
H11O H 0.2927 0.7772 -0.0238 0.079 Uiso 1 1 calc R . .
C56 C 0.2146(4) 0.8954(3) -0.0952(3) 0.0684(13) Uani 1 1 d . . .
H56A H 0.1702 0.9431 -0.0653 0.082 Uiso 1 1 calc R . .
H56B H 0.1693 0.9062 -0.1352 0.082 Uiso 1 1 calc R . .
H56C H 0.2810 0.9108 -0.1124 0.082 Uiso 1 1 calc R . .
O12 O 0.5730(4) -0.4179(4) 0.4077(3) 0.1190(16) Uani 1 1 d . . .
H12O H 0.5338 -0.3560 0.3856 0.178 Uiso 1 1 calc R . .
C57 C 0.6499(7) -0.4633(6) 0.3671(4) 0.135(3) Uani 1 1 d . . .
H57A H 0.7217 -0.4646 0.3796 0.162 Uiso 1 1 d R . .
H57B H 0.6312 -0.4227 0.3179 0.162 Uiso 1 1 d R . .
H57C H 0.6562 -0.5368 0.3725 0.162 Uiso 1 1 d R . .
O13 O 0.6554(3) -0.4550(3) 0.5439(2) 0.0815(10) Uani 1 1 d . . .
H13O H 0.6239 -0.4555 0.5834 0.122 Uiso 1 1 calc R . .
C58 C 0.7255(5) -0.3961(5) 0.5348(3) 0.0822(16) Uani 1 1 d . . .
H58A H 0.6866 -0.3321 0.5525 0.14(3) Uiso 1 1 calc R . .
H58B H 0.7425 -0.3755 0.4847 0.14(3) Uiso 1 1 calc R . .
H58C H 0.7952 -0.4405 0.5609 0.13(2) Uiso 1 1 calc R . .
O14 O 0.3838(6) 0.7799(3) 0.0440(3) 0.149(3) Uani 1 1 d . . .
H14 H 0.4387 0.7267 0.0638 0.223 Uiso 1 1 calc R . .
C59 C 0.3935(6) 0.8722(5) 0.0491(3) 0.099(2) Uani 1 1 d . . .
H59A H 0.4182 0.8625 0.0966 0.148 Uiso 1 1 calc R . .
H59B H 0.3207 0.9318 0.0398 0.148 Uiso 1 1 calc R . .
H59C H 0.4484 0.8873 0.0146 0.148 Uiso 1 1 calc R . .
O15 O 0.8008(3) 0.3189(3) 0.13913(17) 0.0619(8) Uani 1 1 d D . .
H15O H 0.802(5) 0.268(3) 0.117(3) 0.093 Uiso 1 1 d D . .
H15P H 0.726(3) 0.375(3) 0.146(3) 0.093 Uiso 1 1 d D . .
O16 O 0.4373(3) 0.4278(3) 0.3206(2) 0.0792(10) Uani 1 1 d D . .
H16O H 0.471(5) 0.464(5) 0.2789(19) 0.119 Uiso 1 1 d D . .
H16P H 0.488(4) 0.432(5) 0.356(2) 0.119 Uiso 1 1 d D . .

loop_
_atom_site_aniso_label
_atom_site_aniso_U_11
_atom_site_aniso_U_22
_atom_site_aniso_U_33
_atom_site_aniso_U_23
_atom_site_aniso_U_13
_atom_site_aniso_U_12
Sm1 0.02402(9) 0.01915(8) 0.01801(8) -0.00301(6) -0.00244(6) -0.00708(6)
Ni1 0.0249(2) 0.01959(18) 0.02218(19) -0.00216(15) -0.00392(15) -0.00757(16)
Ni2 0.0323(2) 0.02132(19) 0.0237(2) 0.00070(15) -0.00681(16) -0.01200(17)
O1 0.0258(11) 0.0216(10) 0.0231(10) -0.0049(8) -0.0043(8) -0.0087(9)
O2 0.0207(10) 0.0215(10) 0.0277(11) -0.0025(8) -0.0003(8) -0.0065(8)
O3 0.0344(12) 0.0273(11) 0.0216(11) -0.0066(9) -0.0007(9) -0.0086(10)
O4 0.0268(11) 0.0231(10) 0.0262(11) 0.0004(8) -0.0059(9) -0.0101(9)
O5 0.0271(11) 0.0210(10) 0.0261(11) -0.0039(8) -0.0037(9) -0.0068(9)
O6 0.0388(13) 0.0308(12) 0.0197(10) -0.0052(9) -0.0011(9) -0.0140(10)
O7 0.0283(12) 0.0303(12) 0.0345(12) -0.0055(9) -0.0027(10) -0.0086(10)
N1 0.0269(15) 0.0253(14) 0.0316(15) -0.0067(11) -0.0019(12) -0.0069(12)
N2 0.0302(15) 0.0248(14) 0.0324(15) -0.0043(12) -0.0052(12) -0.0078(12)
N3 0.0305(15) 0.0258(14) 0.0212(13) 0.0002(11) -0.0070(11) -0.0114(12)
N4 0.0391(16) 0.0328(15) 0.0297(15) 0.0040(12) -0.0077(12) -0.0198(13)
N5 0.0476(19) 0.0242(14) 0.0368(16) -0.0025(12) -0.0166(15) -0.0129(14)
N6 0.0352(16) 0.0292(14) 0.0236(13) -0.0010(11) -0.0023(12) -0.0156(12)
N7 0.0329(15) 0.0259(13) 0.0270(13) -0.0016(11) -0.0050(11) -0.0123(12)
N8 0.0441(17) 0.0267(14) 0.0320(15) 0.0045(11) -0.0128(12) -0.0167(13)
C1 0.0281(16) 0.0186(14) 0.0209(14) 0.0021(11) -0.0081(12) -0.0078(12)
C2 0.0300(16) 0.0221(15) 0.0231(15) -0.0013(12) -0.0074(12) -0.0075(13)
C3 0.042(2) 0.0252(16) 0.0309(17) -0.0052(13) -0.0111(15) -0.0090(15)
C4 0.042(2) 0.0354(18) 0.041(2) -0.0024(15) -0.0168(16) -0.0205(16)
C5 0.0298(18) 0.0359(18) 0.0334(18) -0.0007(14) -0.0060(14) -0.0148(15)
C6 0.0319(17) 0.0259(16) 0.0238(15) -0.0021(12) -0.0027(13) -0.0108(14)
C7 0.0364(18) 0.0276(16) 0.0263(16) -0.0092(13) -0.0017(13) -0.0096(14)
C8 0.0365(19) 0.0219(15) 0.0389(18) -0.0076(14) -0.0058(15) -0.0073(14)
C9 0.0408(19) 0.0219(15) 0.0354(18) -0.0014(13) -0.0070(15) -0.0139(14)
C10 0.0266(16) 0.0199(14) 0.0347(17) -0.0064(13) 0.0005(13) -0.0100(13)
C11 0.0252(16) 0.0248(15) 0.0372(18) -0.0079(13) -0.0033(13) -0.0098(13)
C12 0.0250(17) 0.0305(17) 0.053(2) -0.0117(16) -0.0053(15) -0.0065(14)
C13 0.0292(18) 0.042(2) 0.051(2) -0.0155(17) 0.0109(16) -0.0144(16)
C14 0.040(2) 0.0386(19) 0.038(2) -0.0112(15) 0.0091(16) -0.0169(16)
C15 0.0288(17) 0.0279(16) 0.0335(17) -0.0045(13) 0.0007(14) -0.0107(14)
C16 0.0274(17) 0.0297(17) 0.0365(18) -0.0051(14) -0.0103(14) -0.0079(14)
C17 0.0360(19) 0.0293(17) 0.0333(18) 0.0020(14) -0.0128(14) -0.0088(15)
C18 0.041(2) 0.0274(17) 0.0322(18) 0.0054(14) -0.0113(15) -0.0113(15)
C19 0.0361(18) 0.0315(17) 0.0252(16) -0.0113(13) 0.0052(13) -0.0190(14)
C20 0.0417(19) 0.0365(18) 0.0220(15) -0.0082(13) 0.0032(13) -0.0243(15)
C21 0.069(3) 0.054(2) 0.0269(18) -0.0120(17) 0.0036(17) -0.039(2)
C22 0.088(3) 0.070(3) 0.037(2) -0.033(2) 0.023(2) -0.049(3)
C23 0.068(3) 0.050(2) 0.057(3) -0.035(2) 0.029(2) -0.035(2)
C24 0.044(2) 0.0297(17) 0.043(2) -0.0133(15) 0.0089(16) -0.0176(16)
C25 0.0381(18) 0.0332(17) 0.0250(16) -0.0002(13) -0.0073(14) -0.0180(15)
C26 0.0391(18) 0.0333(17) 0.0217(15) -0.0028(13) -0.0003(13) -0.0188(15)
C27 0.0358(18) 0.0322(17) 0.0271(16) -0.0035(13) 0.0009(14) -0.0173(15)
C28 0.0299(16) 0.0179(14) 0.0279(16) -0.0022(12) -0.0070(13) -0.0089(13)
C29 0.0322(17) 0.0270(16) 0.0270(16) -0.0022(13) -0.0043(13) -0.0117(14)
C30 0.0319(18) 0.0398(19) 0.0393(19) -0.0041(15) -0.0043(15) -0.0155(16)
C31 0.039(2) 0.051(2) 0.037(2) -0.0006(16) -0.0147(16) -0.0201(18)
C32 0.046(2) 0.043(2) 0.0258(17) -0.0001(14) -0.0088(15) -0.0220(17)
C33 0.0352(18) 0.0292(16) 0.0286(16) -0.0031(13) -0.0036(14) -0.0163(14)
C34 0.0310(17) 0.0359(18) 0.0283(17) -0.0016(14) -0.0006(13) -0.0156(15)
C35 0.044(2) 0.047(2) 0.0320(18) 0.0101(16) -0.0048(15) -0.0273(18)
C36 0.057(2) 0.038(2) 0.040(2) 0.0122(16) -0.0111(17) -0.0297(19)
C37 0.0348(17) 0.0206(15) 0.0233(15) 0.0011(12) -0.0008(13) -0.0070(13)
C38 0.047(2) 0.0251(16) 0.0311(18) -0.0053(13) -0.0020(15) -0.0096(15)
C39 0.066(3) 0.0306(19) 0.043(2) -0.0160(16) 0.0034(19) -0.0081(19)
C40 0.051(2) 0.033(2) 0.058(3) -0.0107(18) 0.008(2) 0.0022(18)
C41 0.039(2) 0.0344(19) 0.046(2) 0.0034(16) -0.0021(17) -0.0065(16)
C42 0.0357(18) 0.0245(16) 0.0324(17) 0.0010(13) -0.0027(14) -0.0095(14)
C43 0.056(2) 0.0299(18) 0.0318(18) -0.0088(14) -0.0075(16) -0.0135(17)
C44 0.065(3) 0.0262(18) 0.047(2) -0.0023(16) -0.0172(19) -0.0211(18)
C45 0.061(3) 0.0219(17) 0.043(2) 0.0034(15) -0.0150(18) -0.0163(17)
C46 0.0376(18) 0.0231(15) 0.0216(15) -0.0056(12) -0.0041(13) -0.0094(14)
C47 0.0399(19) 0.0257(16) 0.0227(15) -0.0054(12) -0.0021(13) -0.0088(14)
C48 0.056(2) 0.0336(18) 0.0237(17) -0.0054(14) -0.0007(16) -0.0127(17)
C49 0.070(3) 0.044(2) 0.0254(18) -0.0108(15) -0.0103(17) -0.020(2)
C50 0.059(2) 0.044(2) 0.039(2) -0.0137(17) -0.0123(18) -0.0227(19)
C51 0.048(2) 0.0332(18) 0.0312(18) -0.0054(14) -0.0032(15) -0.0195(16)
C52 0.0362(18) 0.0322(17) 0.0268(16) -0.0033(13) -0.0005(14) -0.0136(15)
C53 0.046(2) 0.0367(19) 0.0244(16) 0.0031(14) -0.0102(15) -0.0181(16)
C54 0.042(2) 0.0306(18) 0.0327(18) 0.0054(14) -0.0127(15) -0.0144(16)
C55 0.0344(19) 0.043(2) 0.040(2) -0.0073(16) 0.0033(15) -0.0118(16)
N9 0.107(4) 0.089(3) 0.082(3) -0.003(3) -0.003(3) -0.059(3)
O8 0.135(4) 0.171(5) 0.056(2) -0.007(3) -0.004(3) -0.043(4)
O9 0.144(5) 0.094(3) 0.169(5) 0.011(3) -0.034(4) -0.062(3)
O10 0.111(4) 0.169(5) 0.146(5) -0.035(4) 0.053(4) 0.021(4)
O11 0.0639(19) 0.0386(14) 0.0511(17) 0.0000(12) -0.0080(14) -0.0209(14)
C56 0.068(3) 0.038(2) 0.083(3) 0.002(2) 0.000(3) -0.014(2)
O12 0.101(3) 0.095(3) 0.152(5) -0.064(3) -0.003(3) -0.007(3)
C57 0.141(7) 0.113(6) 0.095(5) -0.030(4) 0.051(5) -0.003(5)
O13 0.092(3) 0.055(2) 0.084(3) -0.0106(19) -0.010(2) -0.017(2)
C58 0.058(3) 0.090(4) 0.092(4) -0.015(3) -0.015(3) -0.024(3)
O14 0.225(6) 0.069(3) 0.161(5) -0.009(3) -0.123(5) -0.047(3)
C59 0.141(6) 0.099(5) 0.083(4) -0.036(4) 0.014(4) -0.068(4)
O15 0.071(2) 0.0602(19) 0.0587(19) -0.0149(15) -0.0247(16) -0.0229(16)
O16 0.079(2) 0.089(3) 0.082(3) -0.028(2) -0.001(2) -0.040(2)

loop_
_atom_type_symbol
_atom_type_description
_atom_type_scat_dispersion_real
_atom_type_scat_dispersion_imag
_atom_type_scat_source
C C 0.0033 0.0016 'International Tables Vol C Tables 4.2.6.8 and 6.1.1.4'
H H 0.0000 0.0000 'International Tables Vol C Tables 4.2.6.8 and 6.1.1.4'
N N 0.0061 0.0033 'International Tables Vol C Tables 4.2.6.8 and 6.1.1.4'
O O 0.0106 0.0060 'International Tables Vol C Tables 4.2.6.8 and 6.1.1.4'
Ni Ni 0.3393 1.1124 'International Tables Vol C Tables 4.2.6.8 and 6.1.1.4'
Sm Sm -0.1638 3.4418 'International Tables Vol C Tables 4.2.6.8 and 6.1.1.4'

loop_
_geom_angle_atom_site_label_1
_geom_angle_atom_site_label_2
_geom_angle_atom_site_label_3
_geom_angle
_geom_angle_site_symmetry_1
_geom_angle_site_symmetry_3
_geom_angle_publ_flag
O6 Sm1 O3 168.46(8) . . ?
O6 Sm1 O2 96.04(7) . . ?
O3 Sm1 O2 92.95(7) . . ?
O6 Sm1 O4 95.26(7) . . ?
O3 Sm1 O4 93.98(7) . . ?
O2 Sm1 O4 75.43(7) . . ?
O6 Sm1 O5 84.69(7) . . ?
O3 Sm1 O5 92.80(7) . . ?
O2 Sm1 O5 141.34(7) . . ?
O4 Sm1 O5 66.04(7) . . ?
O6 Sm1 O1 91.71(7) . . ?
O3 Sm1 O1 85.23(7) . . ?
O2 Sm1 O1 66.59(7) . . ?
O4 Sm1 O1 141.90(7) . . ?
O5 Sm1 O1 152.04(7) . . ?
O6 Sm1 O7 85.84(8) . . ?
O3 Sm1 O7 82.62(8) . . ?
O2 Sm1 O7 142.30(7) . . ?
O4 Sm1 O7 142.06(7) . . ?
O5 Sm1 O7 76.36(7) . . ?
O1 Sm1 O7 75.72(7) . . ?
O2 Ni1 N1 96.99(10) . . ?
O2 Ni1 O1 81.11(8) . . ?
N1 Ni1 O1 90.44(9) . . ?
O2 Ni1 N2 91.92(9) . . ?
N1 Ni1 N2 91.89(11) . . ?
O1 Ni1 N2 172.87(9) . . ?
O2 Ni1 N7 174.72(9) . . ?
N1 Ni1 N7 85.35(11) . . ?
O1 Ni1 N7 103.65(9) . . ?
N2 Ni1 N7 83.26(10) . . ?
O2 Ni1 N3 97.84(9) . . ?
N1 Ni1 N3 161.69(11) . . ?
O1 Ni1 N3 81.32(9) . . ?
N2 Ni1 N3 98.28(11) . . ?
N7 Ni1 N3 80.80(10) . . ?
O4 Ni2 N4 90.95(9) . . ?
O4 Ni2 O5 79.87(8) . . ?
N4 Ni2 O5 170.30(9) . . ?
O4 Ni2 N5 96.41(10) . . ?
N4 Ni2 N5 94.50(12) . . ?
O5 Ni2 N5 89.67(11) . . ?
O4 Ni2 N8 174.72(10) . . ?
N4 Ni2 N8 83.78(11) . . ?
O5 Ni2 N8 105.38(10) . . ?
N5 Ni2 N8 84.30(11) . . ?
O4 Ni2 N6 100.34(9) . . ?
N4 Ni2 N6 98.15(11) . . ?
O5 Ni2 N6 80.60(10) . . ?
N5 Ni2 N6 158.76(11) . . ?
N8 Ni2 N6 80.22(10) . . ?
C1 O1 Ni1 118.72(17) . . ?
C1 O1 Sm1 127.59(16) . . ?
Ni1 O1 Sm1 102.65(8) . . ?
C10 O2 Ni1 114.65(17) . . ?
C10 O2 Sm1 132.30(18) . . ?
Ni1 O2 Sm1 107.04(8) . . ?
C19 O3 Sm1 177.2(2) . . ?
C28 O4 Ni2 117.00(17) . . ?
C28 O4 Sm1 133.34(17) . . ?
Ni2 O4 Sm1 106.92(8) . . ?
C37 O5 Ni2 118.49(18) . . ?
C37 O5 Sm1 128.81(18) . . ?
Ni2 O5 Sm1 104.17(8) . . ?
C46 O6 Sm1 169.7(2) . . ?
C55 O7 Sm1 126.5(2) . . ?
C55 O7 H7O 116.8 . . ?
Sm1 O7 H7O 116.8 . . ?
C7 N1 C8 114.4(3) . . ?
C7 N1 Ni1 113.35(19) . . ?
C8 N1 Ni1 107.1(2) . . ?
C7 N1 H1N 107(3) . . ?
C8 N1 H1N 108(3) . . ?
Ni1 N1 H1N 107(3) . . ?
C17 N2 C16 116.0(3) . . ?
C17 N2 Ni1 104.3(2) . . ?
C16 N2 Ni1 112.12(19) . . ?
C17 N2 H2N 109(2) . . ?
C16 N2 H2N 108(2) . . ?
Ni1 N2 H2N 108(2) . . ?
C26 N3 C25 114.3(2) . . ?
C26 N3 Ni1 109.71(19) . . ?
C25 N3 Ni1 124.5(2) . . ?
C26 N3 H3N 107(3) . . ?
C25 N3 H3N 107(3) . . ?
Ni1 N3 H3N 91(3) . . ?
C34 N4 C35 113.8(3) . . ?
C34 N4 Ni2 112.16(19) . . ?
C35 N4 Ni2 104.6(2) . . ?
C34 N4 H4N 108(2) . . ?
C35 N4 H4N 110(2) . . ?
Ni2 N4 H4N 109(2) . . ?
C44 N5 C43 114.0(3) . . ?
C44 N5 Ni2 107.8(2) . . ?
C43 N5 Ni2 113.4(2) . . ?
C44 N5 H5N 107(3) . . ?
C43 N5 H5N 108(3) . . ?
Ni2 N5 H5N 106(3) . . ?
C53 N6 C52 111.9(3) . . ?
C53 N6 Ni2 110.42(19) . . ?
C52 N6 Ni2 129.0(2) . . ?
C53 N6 H6N 106(2) . . ?
C52 N6 H6N 107(2) . . ?
Ni2 N6 H6N 87(2) . . ?
C9 N7 C27 112.7(2) . . ?
C9 N7 C18 111.6(2) . . ?
C27 N7 C18 112.3(2) . . ?
C9 N7 Ni1 105.79(19) . . ?
C27 N7 Ni1 105.95(18) . . ?
C18 N7 Ni1 108.13(19) . . ?
C45 N8 C54 111.2(3) . . ?
C45 N8 C36 112.0(3) . . ?
C54 N8 C36 112.5(3) . . ?
C45 N8 Ni2 106.9(2) . . ?
C54 N8 Ni2 106.54(19) . . ?
C36 N8 Ni2 107.3(2) . . ?
O1 C1 C6 121.4(3) . . ?
O1 C1 C2 120.2(3) . . ?
C6 C1 C2 118.4(3) . . ?
C3 C2 C1 119.6(3) . . ?
C3 C2 C7 120.7(3) . . ?
C1 C2 C7 119.7(3) . . ?
C2 C3 C4 121.4(3) . . ?
C2 C3 H3A 119.3 . . ?
C4 C3 H3A 119.3 . . ?
C5 C4 C3 119.0(3) . . ?
C5 C4 H4A 120.5 . . ?
C3 C4 H4A 120.5 . . ?
C4 C5 C6 120.7(3) . . ?
C4 C5 H5A 119.7 . . ?
C6 C5 H5A 119.7 . . ?
C5 C6 C1 120.9(3) . . ?
C5 C6 H6A 119.6 . . ?
C1 C6 H6A 119.6 . . ?
N1 C7 C2 111.8(3) . . ?
N1 C7 H7A 109.2 . . ?
C2 C7 H7A 109.2 . . ?
N1 C7 H7B 109.2 . . ?
C2 C7 H7B 109.2 . . ?
H7A C7 H7B 107.9 . . ?
N1 C8 C9 111.5(3) . . ?
N1 C8 H8A 109.3 . . ?
C9 C8 H8A 109.3 . . ?
N1 C8 H8B 109.3 . . ?
C9 C8 H8B 109.3 . . ?
H8A C8 H8B 108.0 . . ?
N7 C9 C8 110.5(3) . . ?
N7 C9 H9A 109.6 . . ?
C8 C9 H9A 109.6 . . ?
N7 C9 H9B 109.6 . . ?
C8 C9 H9B 109.6 . . ?
H9A C9 H9B 108.1 . . ?
O2 C10 C15 119.9(3) . . ?
O2 C10 C11 121.2(3) . . ?
C15 C10 C11 118.9(3) . . ?
C12 C11 C10 119.1(3) . . ?
C12 C11 C16 121.8(3) . . ?
C10 C11 C16 118.9(3) . . ?
C11 C12 C13 121.5(3) . . ?
C11 C12 H12A 119.2 . . ?
C13 C12 H12A 119.2 . . ?
C14 C13 C12 118.8(3) . . ?
C14 C13 H13A 120.6 . . ?
C12 C13 H13A 120.6 . . ?
C13 C14 C15 120.9(3) . . ?
C13 C14 H14A 119.5 . . ?
C15 C14 H14A 119.5 . . ?
C14 C15 C10 120.5(3) . . ?
C14 C15 H15A 119.7 . . ?
C10 C15 H15A 119.7 . . ?
N2 C16 C11 108.6(3) . . ?
N2 C16 H16A 110.0 . . ?
C11 C16 H16A 110.0 . . ?
N2 C16 H16B 110.0 . . ?
C11 C16 H16B 110.0 . . ?
H16A C16 H16B 108.3 . . ?
N2 C17 C18 108.1(3) . . ?
N2 C17 H17A 110.1 . . ?
C18 C17 H17A 110.1 . . ?
N2 C17 H17B 110.1 . . ?
C18 C17 H17B 110.1 . . ?
H17A C17 H17B 108.4 . . ?
N7 C18 C17 112.6(3) . . ?
N7 C18 H18A 109.1 . . ?
C17 C18 H18A 109.1 . . ?
N7 C18 H18B 109.1 . . ?
C17 C18 H18B 109.1 . . ?
H18A C18 H18B 107.8 . . ?
O3 C19 C24 121.8(3) . . ?
O3 C19 C20 119.8(3) . . ?
C24 C19 C20 118.4(3) . . ?
C21 C20 C19 119.9(3) . . ?
C21 C20 C25 121.9(3) . . ?
C19 C20 C25 118.2(3) . . ?
C20 C21 C22 120.9(4) . . ?
C20 C21 H21A 119.5 . . ?
C22 C21 H21A 119.5 . . ?
C23 C22 C21 119.5(3) . . ?
C23 C22 H22A 120.3 . . ?
C21 C22 H22A 120.3 . . ?
C22 C23 C24 121.0(4) . . ?
C22 C23 H23A 119.5 . . ?
C24 C23 H23A 119.5 . . ?
C23 C24 C19 120.3(4) . . ?
C23 C24 H24A 119.8 . . ?
C19 C24 H24A 119.8 . . ?
N3 C25 C20 114.6(3) . . ?
N3 C25 H25A 108.6 . . ?
C20 C25 H25A 108.6 . . ?
N3 C25 H25B 108.6 . . ?
C20 C25 H25B 108.6 . . ?
H25A C25 H25B 107.6 . . ?
N3 C26 C27 110.0(2) . . ?
N3 C26 H26A 109.7 . . ?
C27 C26 H26A 109.7 . . ?
N3 C26 H26B 109.7 . . ?
C27 C26 H26B 109.7 . . ?
H26A C26 H26B 108.2 . . ?
N7 C27 C26 109.8(3) . . ?
N7 C27 H27A 109.7 . . ?
C26 C27 H27A 109.7 . . ?
N7 C27 H27B 109.7 . . ?
C26 C27 H27B 109.7 . . ?
H27A C27 H27B 108.2 . . ?
O4 C28 C29 121.3(3) . . ?
O4 C28 C33 120.3(3) . . ?
C29 C28 C33 118.4(3) . . ?
C30 C29 C28 119.9(3) . . ?
C30 C29 C34 121.0(3) . . ?
C28 C29 C34 119.0(3) . . ?
C29 C30 C31 121.0(3) . . ?
C29 C30 H30A 119.5 . . ?
C31 C30 H30A 119.5 . . ?
C32 C31 C30 118.9(3) . . ?
C32 C31 H31A 120.5 . . ?
C30 C31 H31A 120.5 . . ?
C31 C32 C33 121.2(3) . . ?
C31 C32 H32A 119.4 . . ?
C33 C32 H32A 119.4 . . ?
C32 C33 C28 120.4(3) . . ?
C32 C33 H33A 119.8 . . ?
C28 C33 H33A 119.8 . . ?
N4 C34 C29 108.1(3) . . ?
N4 C34 H34A 110.1 . . ?
C29 C34 H34A 110.1 . . ?
N4 C34 H34B 110.1 . . ?
C29 C34 H34B 110.1 . . ?
H34A C34 H34B 108.4 . . ?
N4 C35 C36 108.1(3) . . ?
N4 C35 H35A 110.1 . . ?
C36 C35 H35A 110.1 . . ?
N4 C35 H35B 110.1 . . ?
C36 C35 H35B 110.1 . . ?
H35A C35 H35B 108.4 . . ?
N8 C36 C35 113.2(3) . . ?
N8 C36 H36A 108.9 . . ?
C35 C36 H36A 108.9 . . ?
N8 C36 H36B 108.9 . . ?
C35 C36 H36B 108.9 . . ?
H36A C36 H36B 107.7 . . ?
O5 C37 C42 121.0(3) . . ?
O5 C37 C38 119.9(3) . . ?
C42 C37 C38 119.0(3) . . ?
C39 C38 C37 119.0(3) . . ?
C39 C38 C43 122.1(3) . . ?
C37 C38 C43 118.9(3) . . ?
C40 C39 C38 121.3(4) . . ?
C40 C39 H39A 119.4 . . ?
C38 C39 H39A 119.4 . . ?
C41 C40 C39 119.8(4) . . ?
C41 C40 H40A 120.1 . . ?
C39 C40 H40A 120.1 . . ?
C40 C41 C42 120.3(4) . . ?
C40 C41 H41A 119.9 . . ?
C42 C41 H41A 119.9 . . ?
C41 C42 C37 120.6(3) . . ?
C41 C42 H42A 119.7 . . ?
C37 C42 H42A 119.7 . . ?
N5 C43 C38 113.0(3) . . ?
N5 C43 H43A 109.0 . . ?
C38 C43 H43A 109.0 . . ?
N5 C43 H43B 109.0 . . ?
C38 C43 H43B 109.0 . . ?
H43A C43 H43B 107.8 . . ?
N5 C44 C45 111.5(3) . . ?
N5 C44 H44A 109.3 . . ?
C45 C44 H44A 109.3 . . ?
N5 C44 H44B 109.3 . . ?
C45 C44 H44B 109.3 . . ?
H44A C44 H44B 108.0 . . ?
N8 C45 C44 110.1(3) . . ?
N8 C45 H45A 109.6 . . ?
C44 C45 H45A 109.6 . . ?
N8 C45 H45B 109.6 . . ?
C44 C45 H45B 109.6 . . ?
H45A C45 H45B 108.2 . . ?
O6 C46 C51 121.6(3) . . ?
O6 C46 C47 119.6(3) . . ?
C51 C46 C47 118.8(3) . . ?
C48 C47 C46 119.3(3) . . ?
C48 C47 C52 122.6(3) . . ?
C46 C47 C52 118.0(3) . . ?
C49 C48 C47 121.1(3) . . ?
C49 C48 H48A 119.5 . . ?
C47 C48 H48A 119.5 . . ?
C48 C49 C50 119.5(3) . . ?
C48 C49 H49A 120.2 . . ?
C50 C49 H49A 120.2 . . ?
C49 C50 C51 120.7(3) . . ?
C49 C50 H50A 119.6 . . ?
C51 C50 H50A 119.6 . . ?
C50 C51 C46 120.6(3) . . ?
C50 C51 H51A 119.7 . . ?
C46 C51 H51A 119.7 . . ?
N6 C52 C47 111.6(3) . . ?
N6 C52 H52A 109.3 . . ?
C47 C52 H52A 109.3 . . ?
N6 C52 H52B 109.3 . . ?
C47 C52 H52B 109.3 . . ?
H52A C52 H52B 108.0 . . ?
N6 C53 C54 109.7(3) . . ?
N6 C53 H53A 109.7 . . ?
C54 C53 H53A 109.7 . . ?
N6 C53 H53B 109.7 . . ?
C54 C53 H53B 109.7 . . ?
H53A C53 H53B 108.2 . . ?
N8 C54 C53 110.1(3) . . ?
N8 C54 H54A 109.6 . . ?
C53 C54 H54A 109.6 . . ?
N8 C54 H54B 109.6 . . ?
C53 C54 H54B 109.6 . . ?
H54A C54 H54B 108.1 . . ?
O7 C55 H55A 109.5 . . ?
O7 C55 H55B 109.5 . . ?
H55A C55 H55B 109.5 . . ?
O7 C55 H55C 109.5 . . ?
H55A C55 H55C 109.5 . . ?
H55B C55 H55C 109.5 . . ?
O7 C55 H55D 109.5 . . ?
H55A C55 H55D 141.1 . . ?
H55B C55 H55D 56.3 . . ?
H55C C55 H55D 56.3 . . ?
O7 C55 H55E 109.5 . . ?
H55A C55 H55E 56.3 . . ?
H55B C55 H55E 141.1 . . ?
H55C C55 H55E 56.3 . . ?
H55D C55 H55E 109.5 . . ?
O7 C55 H55F 109.5 . . ?
H55A C55 H55F 56.3 . . ?
H55B C55 H55F 56.3 . . ?
H55C C55 H55F 141.1 . . ?
H55D C55 H55F 109.5 . . ?
H55E C55 H55F 109.5 . . ?
O10 N9 O8 120.8(6) . . ?
O10 N9 O9 120.4(6) . . ?
O8 N9 O9 118.1(6) . . ?
C56 O11 H11O 109.5 . . ?
O11 C56 H56A 109.5 . . ?
O11 C56 H56B 109.5 . . ?
H56A C56 H56B 109.5 . . ?
O11 C56 H56C 109.5 . . ?
H56A C56 H56C 109.5 . . ?
H56B C56 H56C 109.5 . . ?
C57 O12 H12O 109.5 . . ?
O12 C57 H57A 109.2 . . ?
O12 C57 H57B 109.2 . . ?
H57A C57 H57B 109.4 . . ?
O12 C57 H57C 110.1 . . ?
H57A C57 H57C 109.4 . . ?
H57B C57 H57C 109.5 . . ?
C58 O13 H13O 109.5 . . ?
O13 C58 H58A 109.5 . . ?
O13 C58 H58B 109.5 . . ?
H58A C58 H58B 109.5 . . ?
O13 C58 H58C 109.5 . . ?
H58A C58 H58C 109.5 . . ?
H58B C58 H58C 109.5 . . ?
C59 O14 H14 109.5 . . ?
O14 C59 H59A 109.5 . . ?
O14 C59 H59B 109.5 . . ?
H59A C59 H59B 109.5 . . ?
O14 C59 H59C 109.5 . . ?
H59A C59 H59C 109.5 . . ?
H59B C59 H59C 109.5 . . ?
H15O O15 H15P 118(5) . . ?
H16O O16 H16P 93(3) . . ?

loop_
_geom_bond_atom_site_label_1
_geom_bond_atom_site_label_2
_geom_bond_distance
_geom_bond_site_symmetry_2
_geom_bond_publ_flag
Sm1 O6 2.207(2) . ?
Sm1 O3 2.237(2) . ?
Sm1 O2 2.4079(19) . ?
Sm1 O4 2.411(2) . ?
Sm1 O5 2.444(2) . ?
Sm1 O1 2.4636(19) . ?
Sm1 O7 2.519(2) . ?
Ni1 O2 2.018(2) . ?
Ni1 N1 2.091(3) . ?
Ni1 O1 2.095(2) . ?
Ni1 N2 2.095(3) . ?
Ni1 N7 2.098(3) . ?
Ni1 N3 2.189(3) . ?
Ni2 O4 2.036(2) . ?
Ni2 N4 2.077(3) . ?
Ni2 O5 2.086(2) . ?
Ni2 N5 2.105(3) . ?
Ni2 N8 2.110(3) . ?
Ni2 N6 2.191(3) . ?
O1 C1 1.349(3) . ?
O2 C10 1.347(4) . ?
O3 C19 1.324(4) . ?
O4 C28 1.338(3) . ?
O5 C37 1.343(4) . ?
O6 C46 1.327(4) . ?
O7 C55 1.423(4) . ?
O7 H7O 0.9500 . ?
N1 C7 1.491(4) . ?
N1 C8 1.492(4) . ?
N1 H1N 0.80(4) . ?
N2 C17 1.472(4) . ?
N2 C16 1.479(4) . ?
N2 H2N 0.80(3) . ?
N3 C26 1.478(4) . ?
N3 C25 1.487(4) . ?
N3 H3N 0.78(4) . ?
N4 C34 1.480(4) . ?
N4 C35 1.484(4) . ?
N4 H4N 0.97(4) . ?
N5 C44 1.482(4) . ?
N5 C43 1.482(5) . ?
N5 H5N 0.79(4) . ?
N6 C53 1.482(4) . ?
N6 C52 1.488(4) . ?
N6 H6N 0.84(4) . ?
N7 C9 1.478(4) . ?
N7 C27 1.486(4) . ?
N7 C18 1.493(4) . ?
N8 C45 1.479(5) . ?
N8 C54 1.481(4) . ?
N8 C36 1.493(5) . ?
C1 C6 1.394(4) . ?
C1 C2 1.407(4) . ?
C2 C3 1.382(4) . ?
C2 C7 1.506(4) . ?
C3 C4 1.385(5) . ?
C3 H3A 0.9500 . ?
C4 C5 1.374(5) . ?
C4 H4A 0.9500 . ?
C5 C6 1.384(4) . ?
C5 H5A 0.9500 . ?
C6 H6A 0.9500 . ?
C7 H7A 0.9900 . ?
C7 H7B 0.9900 . ?
C8 C9 1.516(5) . ?
C8 H8A 0.9900 . ?
C8 H8B 0.9900 . ?
C9 H9A 0.9900 . ?
C9 H9B 0.9900 . ?
C10 C15 1.393(4) . ?
C10 C11 1.412(4) . ?
C11 C12 1.383(5) . ?
C11 C16 1.507(5) . ?
C12 C13 1.393(5) . ?
C12 H12A 0.9500 . ?
C13 C14 1.374(5) . ?
C13 H13A 0.9500 . ?
C14 C15 1.385(5) . ?
C14 H14A 0.9500 . ?
C15 H15A 0.9500 . ?
C16 H16A 0.9900 . ?
C16 H16B 0.9900 . ?
C17 C18 1.522(5) . ?
C17 H17A 0.9900 . ?
C17 H17B 0.9900 . ?
C18 H18A 0.9900 . ?
C18 H18B 0.9900 . ?
C19 C24 1.403(5) . ?
C19 C20 1.407(5) . ?
C20 C21 1.385(5) . ?
C20 C25 1.501(5) . ?
C21 C22 1.390(6) . ?
C21 H21A 0.9500 . ?
C22 C23 1.366(6) . ?
C22 H22A 0.9500 . ?
C23 C24 1.391(5) . ?
C23 H23A 0.9500 . ?
C24 H24A 0.9500 . ?
C25 H25A 0.9900 . ?
C25 H25B 0.9900 . ?
C26 C27 1.511(4) . ?
C26 H26A 0.9900 . ?
C26 H26B 0.9900 . ?
C27 H27A 0.9900 . ?
C27 H27B 0.9900 . ?
C28 C29 1.403(4) . ?
C28 C33 1.404(4) . ?
C29 C30 1.391(4) . ?
C29 C34 1.504(4) . ?
C30 C31 1.392(5) . ?
C30 H30A 0.9500 . ?
C31 C32 1.377(5) . ?
C31 H31A 0.9500 . ?
C32 C33 1.384(5) . ?
C32 H32A 0.9500 . ?
C33 H33A 0.9500 . ?
C34 H34A 0.9900 . ?
C34 H34B 0.9900 . ?
C35 C36 1.514(5) . ?
C35 H35A 0.9900 . ?
C35 H35B 0.9900 . ?
C36 H36A 0.9900 . ?
C36 H36B 0.9900 . ?
C37 C42 1.400(5) . ?
C37 C38 1.405(5) . ?
C38 C39 1.391(5) . ?
C38 C43 1.502(5) . ?
C39 C40 1.379(6) . ?
C39 H39A 0.9500 . ?
C40 C41 1.375(6) . ?
C40 H40A 0.9500 . ?
C41 C42 1.383(5) . ?
C41 H41A 0.9500 . ?
C42 H42A 0.9500 . ?
C43 H43A 0.9900 . ?
C43 H43B 0.9900 . ?
C44 C45 1.522(5) . ?
C44 H44A 0.9900 . ?
C44 H44B 0.9900 . ?
C45 H45A 0.9900 . ?
C45 H45B 0.9900 . ?
C46 C51 1.393(5) . ?
C46 C47 1.413(4) . ?
C47 C48 1.398(4) . ?
C47 C52 1.496(5) . ?
C48 C49 1.379(5) . ?
C48 H48A 0.9500 . ?
C49 C50 1.380(6) . ?
C49 H49A 0.9500 . ?
C50 C51 1.389(5) . ?
C50 H50A 0.9500 . ?
C51 H51A 0.9500 . ?
C52 H52A 0.9900 . ?
C52 H52B 0.9900 . ?
C53 C54 1.510(5) . ?
C53 H53A 0.9900 . ?
C53 H53B 0.9900 . ?
C54 H54A 0.9900 . ?
C54 H54B 0.9900 . ?
C55 H55A 0.9800 . ?
C55 H55B 0.9800 . ?
C55 H55C 0.9800 . ?
C55 H55D 0.9800 . ?
C55 H55E 0.9800 . ?
C55 H55F 0.9800 . ?
N9 O10 1.197(6) . ?
N9 O8 1.205(5) . ?
N9 O9 1.263(6) . ?
O11 C56 1.417(5) . ?
O11 H11O 0.8400 . ?
C56 H56A 0.9800 . ?
C56 H56B 0.9800 . ?
C56 H56C 0.9800 . ?
O12 C57 1.280(7) . ?
O12 H12O 0.8400 . ?
C57 H57A 0.9857 . ?
C57 H57B 0.9866 . ?
C57 H57C 0.9869 . ?
O13 C58 1.435(6) . ?
O13 H13O 0.8400 . ?
C58 H58A 0.9800 . ?
C58 H58B 0.9800 . ?
C58 H58C 0.9800 . ?
O14 C59 1.391(7) . ?
O14 H14 0.8400 . ?
C59 H59A 0.9800 . ?
C59 H59B 0.9800 . ?
C59 H59C 0.9800 . ?
O15 H15O 0.93(2) . ?
O15 H15P 1.01(2) . ?
O16 H16O 1.00(2) . ?
O16 H16P 1.03(2) . ?

loop_
_geom_torsion_atom_site_label_1
_geom_torsion_atom_site_label_2
_geom_torsion_atom_site_label_3
_geom_torsion_atom_site_label_4
_geom_torsion
_geom_torsion_site_symmetry_1
_geom_torsion_site_symmetry_2
_geom_torsion_site_symmetry_3
_geom_torsion_site_symmetry_4
_geom_torsion_publ_flag
O2 Ni1 O1 C1 134.0(2) . . . . ?
N1 Ni1 O1 C1 37.0(2) . . . . ?
N2 Ni1 O1 C1 146.1(8) . . . . ?
N7 Ni1 O1 C1 -48.4(2) . . . . ?
N3 Ni1 O1 C1 -126.6(2) . . . . ?
O2 Ni1 O1 Sm1 -12.73(8) . . . . ?
N1 Ni1 O1 Sm1 -109.74(10) . . . . ?
N2 Ni1 O1 Sm1 -0.6(8) . . . . ?
N7 Ni1 O1 Sm1 164.94(9) . . . . ?
N3 Ni1 O1 Sm1 86.68(9) . . . . ?
O6 Sm1 O1 C1 -35.3(2) . . . . ?
O3 Sm1 O1 C1 133.6(2) . . . . ?
O2 Sm1 O1 C1 -131.1(2) . . . . ?
O4 Sm1 O1 C1 -136.0(2) . . . . ?
O5 Sm1 O1 C1 46.6(3) . . . . ?
O7 Sm1 O1 C1 50.0(2) . . . . ?
O6 Sm1 O1 Ni1 107.31(9) . . . . ?
O3 Sm1 O1 Ni1 -83.83(8) . . . . ?
O2 Sm1 O1 Ni1 11.47(7) . . . . ?
O4 Sm1 O1 Ni1 6.54(15) . . . . ?
O5 Sm1 O1 Ni1 -170.81(10) . . . . ?
O7 Sm1 O1 Ni1 -167.42(9) . . . . ?
N1 Ni1 O2 C10 -53.6(2) . . . . ?
O1 Ni1 O2 C10 -142.9(2) . . . . ?
N2 Ni1 O2 C10 38.6(2) . . . . ?
N7 Ni1 O2 C10 62.5(11) . . . . ?
N3 Ni1 O2 C10 137.2(2) . . . . ?
N1 Ni1 O2 Sm1 102.66(10) . . . . ?
O1 Ni1 O2 Sm1 13.31(8) . . . . ?
N2 Ni1 O2 Sm1 -165.20(10) . . . . ?
N7 Ni1 O2 Sm1 -141.3(10) . . . . ?
N3 Ni1 O2 Sm1 -66.57(10) . . . . ?
O6 Sm1 O2 C10 48.9(2) . . . . ?
O3 Sm1 O2 C10 -138.4(2) . . . . ?
O4 Sm1 O2 C10 -45.0(2) . . . . ?
O5 Sm1 O2 C10 -40.2(3) . . . . ?
O1 Sm1 O2 C10 138.1(2) . . . . ?
O7 Sm1 O2 C10 139.9(2) . . . . ?
O6 Sm1 O2 Ni1 -101.41(9) . . . . ?
O3 Sm1 O2 Ni1 71.35(9) . . . . ?
O4 Sm1 O2 Ni1 164.70(10) . . . . ?
O5 Sm1 O2 Ni1 169.55(8) . . . . ?
O1 Sm1 O2 Ni1 -12.16(7) . . . . ?
O7 Sm1 O2 Ni1 -10.40(16) . . . . ?
O6 Sm1 O3 C19 -179(100) . . . . ?
O2 Sm1 O3 C19 40(4) . . . . ?
O4 Sm1 O3 C19 -36(4) . . . . ?
O5 Sm1 O3 C19 -102(4) . . . . ?
O1 Sm1 O3 C19 106(4) . . . . ?
O7 Sm1 O3 C19 -178(100) . . . . ?
N4 Ni2 O4 C28 33.5(2) . . . . ?
O5 Ni2 O4 C28 -149.7(2) . . . . ?
N5 Ni2 O4 C28 -61.1(2) . . . . ?
N8 Ni2 O4 C28 36.3(11) . . . . ?
N6 Ni2 O4 C28 132.0(2) . . . . ?
N4 Ni2 O4 Sm1 -162.72(11) . . . . ?
O5 Ni2 O4 Sm1 14.13(8) . . . . ?
N5 Ni2 O4 Sm1 102.64(11) . . . . ?
N8 Ni2 O4 Sm1 -159.9(10) . . . . ?
N6 Ni2 O4 Sm1 -64.26(11) . . . . ?
O6 Sm1 O4 C28 -131.2(2) . . . . ?
O3 Sm1 O4 C28 55.7(2) . . . . ?
O2 Sm1 O4 C28 -36.3(2) . . . . ?
O5 Sm1 O4 C28 147.0(3) . . . . ?
O1 Sm1 O4 C28 -31.6(3) . . . . ?
O7 Sm1 O4 C28 138.8(2) . . . . ?
O6 Sm1 O4 Ni2 68.82(10) . . . . ?
O3 Sm1 O4 Ni2 -104.27(9) . . . . ?
O2 Sm1 O4 Ni2 163.71(10) . . . . ?
O5 Sm1 O4 Ni2 -12.97(8) . . . . ?
O1 Sm1 O4 Ni2 168.39(8) . . . . ?
O7 Sm1 O4 Ni2 -21.16(16) . . . . ?
O4 Ni2 O5 C37 137.0(2) . . . . ?
N4 Ni2 O5 C37 156.0(5) . . . . ?
N5 Ni2 O5 C37 40.4(2) . . . . ?
N8 Ni2 O5 C37 -43.6(2) . . . . ?
N6 Ni2 O5 C37 -120.6(2) . . . . ?
O4 Ni2 O5 Sm1 -13.75(8) . . . . ?
N4 Ni2 O5 Sm1 5.2(6) . . . . ?
N5 Ni2 O5 Sm1 -110.33(10) . . . . ?
N8 Ni2 O5 Sm1 165.68(9) . . . . ?
N6 Ni2 O5 Sm1 88.63(9) . . . . ?
O6 Sm1 O5 C37 127.8(2) . . . . ?
O3 Sm1 O5 C37 -40.9(2) . . . . ?
O2 Sm1 O5 C37 -139.2(2) . . . . ?
O4 Sm1 O5 C37 -134.0(2) . . . . ?
O1 Sm1 O5 C37 44.2(3) . . . . ?
O7 Sm1 O5 C37 40.8(2) . . . . ?
O6 Sm1 O5 Ni2 -85.68(9) . . . . ?
O3 Sm1 O5 Ni2 105.60(9) . . . . ?
O2 Sm1 O5 Ni2 7.35(15) . . . . ?
O4 Sm1 O5 Ni2 12.49(7) . . . . ?
O1 Sm1 O5 Ni2 -169.30(10) . . . . ?
O7 Sm1 O5 Ni2 -172.68(10) . . . . ?
O3 Sm1 O6 C46 41.6(13) . . . . ?
O2 Sm1 O6 C46 -177.4(11) . . . . ?
O4 Sm1 O6 C46 -101.6(11) . . . . ?
O5 Sm1 O6 C46 -36.3(11) . . . . ?
O1 Sm1 O6 C46 115.9(11) . . . . ?
O7 Sm1 O6 C46 40.4(11) . . . . ?
O6 Sm1 O7 C55 -179.5(2) . . . . ?
O3 Sm1 O7 C55 0.7(2) . . . . ?
O2 Sm1 O7 C55 86.0(3) . . . . ?
O4 Sm1 O7 C55 -86.3(3) . . . . ?
O5 Sm1 O7 C55 -94.0(2) . . . . ?
O1 Sm1 O7 C55 87.6(2) . . . . ?
O2 Ni1 N1 C7 -64.9(2) . . . . ?
O1 Ni1 N1 C7 16.2(2) . . . . ?
N2 Ni1 N1 C7 -157.0(2) . . . . ?
N7 Ni1 N1 C7 119.9(2) . . . . ?
N3 Ni1 N1 C7 79.0(4) . . . . ?
O2 Ni1 N1 C8 168.1(2) . . . . ?
O1 Ni1 N1 C8 -110.8(2) . . . . ?
N2 Ni1 N1 C8 75.9(2) . . . . ?
N7 Ni1 N1 C8 -7.1(2) . . . . ?
N3 Ni1 N1 C8 -48.0(4) . . . . ?
O2 Ni1 N2 C17 144.7(2) . . . . ?
N1 Ni1 N2 C17 -118.3(2) . . . . ?
O1 Ni1 N2 C17 132.7(7) . . . . ?
N7 Ni1 N2 C17 -33.2(2) . . . . ?
N3 Ni1 N2 C17 46.5(2) . . . . ?
O2 Ni1 N2 C16 18.4(2) . . . . ?
N1 Ni1 N2 C16 115.5(2) . . . . ?
O1 Ni1 N2 C16 6.4(9) . . . . ?
N7 Ni1 N2 C16 -159.4(2) . . . . ?
N3 Ni1 N2 C16 -79.8(2) . . . . ?
O2 Ni1 N3 C26 -178.8(2) . . . . ?
N1 Ni1 N3 C26 37.4(4) . . . . ?
O1 Ni1 N3 C26 101.5(2) . . . . ?
N2 Ni1 N3 C26 -85.7(2) . . . . ?
N7 Ni1 N3 C26 -3.9(2) . . . . ?
O2 Ni1 N3 C25 -37.9(2) . . . . ?
N1 Ni1 N3 C25 178.3(3) . . . . ?
O1 Ni1 N3 C25 -117.6(2) . . . . ?
N2 Ni1 N3 C25 55.2(2) . . . . ?
N7 Ni1 N3 C25 136.9(2) . . . . ?
O4 Ni2 N4 C34 23.8(2) . . . . ?
O5 Ni2 N4 C34 5.1(7) . . . . ?
N5 Ni2 N4 C34 120.3(2) . . . . ?
N8 Ni2 N4 C34 -155.9(2) . . . . ?
N6 Ni2 N4 C34 -76.8(2) . . . . ?
O4 Ni2 N4 C35 147.6(2) . . . . ?
O5 Ni2 N4 C35 128.9(5) . . . . ?
N5 Ni2 N4 C35 -115.9(2) . . . . ?
N8 Ni2 N4 C35 -32.2(2) . . . . ?
N6 Ni2 N4 C35 47.0(2) . . . . ?
O4 Ni2 N5 C44 166.2(2) . . . . ?
N4 Ni2 N5 C44 74.7(3) . . . . ?
O5 Ni2 N5 C44 -114.1(2) . . . . ?
N8 Ni2 N5 C44 -8.6(3) . . . . ?
N6 Ni2 N5 C44 -51.8(5) . . . . ?
O4 Ni2 N5 C43 -66.7(2) . . . . ?
N4 Ni2 N5 C43 -158.1(2) . . . . ?
O5 Ni2 N5 C43 13.1(2) . . . . ?
N8 Ni2 N5 C43 118.6(2) . . . . ?
N6 Ni2 N5 C43 75.3(4) . . . . ?
O4 Ni2 N6 C53 -178.6(2) . . . . ?
N4 Ni2 N6 C53 -86.1(2) . . . . ?
O5 Ni2 N6 C53 103.6(2) . . . . ?
N5 Ni2 N6 C53 39.9(4) . . . . ?
N8 Ni2 N6 C53 -3.9(2) . . . . ?
O4 Ni2 N6 C52 -34.0(3) . . . . ?
N4 Ni2 N6 C52 58.5(3) . . . . ?
O5 Ni2 N6 C52 -111.8(3) . . . . ?
N5 Ni2 N6 C52 -175.6(3) . . . . ?
N8 Ni2 N6 C52 140.7(3) . . . . ?
O2 Ni1 N7 C9 -135.2(10) . . . . ?
N1 Ni1 N7 C9 -18.6(2) . . . . ?
O1 Ni1 N7 C9 70.7(2) . . . . ?
N2 Ni1 N7 C9 -111.1(2) . . . . ?
N3 Ni1 N7 C9 149.4(2) . . . . ?
O2 Ni1 N7 C27 105.0(10) . . . . ?
N1 Ni1 N7 C27 -138.4(2) . . . . ?
O1 Ni1 N7 C27 -49.11(19) . . . . ?
N2 Ni1 N7 C27 129.1(2) . . . . ?
N3 Ni1 N7 C27 29.55(19) . . . . ?
O2 Ni1 N7 C18 -15.5(11) . . . . ?
N1 Ni1 N7 C18 101.0(2) . . . . ?
O1 Ni1 N7 C18 -169.65(19) . . . . ?
N2 Ni1 N7 C18 8.6(2) . . . . ?
N3 Ni1 N7 C18 -91.0(2) . . . . ?
O4 Ni2 N8 C45 -115.3(10) . . . . ?
N4 Ni2 N8 C45 -112.5(2) . . . . ?
O5 Ni2 N8 C45 70.8(2) . . . . ?
N5 Ni2 N8 C45 -17.3(2) . . . . ?
N6 Ni2 N8 C45 148.1(2) . . . . ?
O4 Ni2 N8 C54 125.7(10) . . . . ?
N4 Ni2 N8 C54 128.6(2) . . . . ?
O5 Ni2 N8 C54 -48.2(2) . . . . ?
N5 Ni2 N8 C54 -136.3(2) . . . . ?
N6 Ni2 N8 C54 29.1(2) . . . . ?
O4 Ni2 N8 C36 5.0(12) . . . . ?
N4 Ni2 N8 C36 7.9(2) . . . . ?
O5 Ni2 N8 C36 -168.9(2) . . . . ?
N5 Ni2 N8 C36 103.0(2) . . . . ?
N6 Ni2 N8 C36 -91.6(2) . . . . ?
Ni1 O1 C1 C6 128.6(2) . . . . ?
Sm1 O1 C1 C6 -93.9(3) . . . . ?
Ni1 O1 C1 C2 -49.6(3) . . . . ?
Sm1 O1 C1 C2 87.9(3) . . . . ?
O1 C1 C2 C3 178.2(3) . . . . ?
C6 C1 C2 C3 0.0(4) . . . . ?
O1 C1 C2 C7 -0.4(4) . . . . ?
C6 C1 C2 C7 -178.7(3) . . . . ?
C1 C2 C3 C4 -0.4(5) . . . . ?
C7 C2 C3 C4 178.2(3) . . . . ?
C2 C3 C4 C5 0.6(5) . . . . ?
C3 C4 C5 C6 -0.4(5) . . . . ?
C4 C5 C6 C1 0.0(5) . . . . ?
O1 C1 C6 C5 -178.0(3) . . . . ?
C2 C1 C6 C5 0.2(4) . . . . ?
C8 N1 C7 C2 62.1(3) . . . . ?
Ni1 N1 C7 C2 -61.0(3) . . . . ?
C3 C2 C7 N1 -116.6(3) . . . . ?
C1 C2 C7 N1 62.0(4) . . . . ?
C7 N1 C8 C9 -94.5(3) . . . . ?
Ni1 N1 C8 C9 31.9(3) . . . . ?
C27 N7 C9 C8 156.5(3) . . . . ?
C18 N7 C9 C8 -76.2(3) . . . . ?
Ni1 N7 C9 C8 41.2(3) . . . . ?
N1 C8 C9 N7 -50.8(3) . . . . ?
Ni1 O2 C10 C15 121.9(2) . . . . ?
Sm1 O2 C10 C15 -26.7(4) . . . . ?
Ni1 O2 C10 C11 -56.4(3) . . . . ?
Sm1 O2 C10 C11 155.0(2) . . . . ?
O2 C10 C11 C12 -177.9(3) . . . . ?
C15 C10 C11 C12 3.8(4) . . . . ?
O2 C10 C11 C16 5.7(4) . . . . ?
C15 C10 C11 C16 -172.6(3) . . . . ?
C10 C11 C12 C13 -1.3(5) . . . . ?
C16 C11 C12 C13 175.0(3) . . . . ?
C11 C12 C13 C14 -1.7(5) . . . . ?
C12 C13 C14 C15 2.0(5) . . . . ?
C13 C14 C15 C10 0.6(5) . . . . ?
O2 C10 C15 C14 178.1(3) . . . . ?
C11 C10 C15 C14 -3.5(5) . . . . ?
C17 N2 C16 C11 176.8(3) . . . . ?
Ni1 N2 C16 C11 -63.6(3) . . . . ?
C12 C11 C16 N2 -115.2(3) . . . . ?
C10 C11 C16 N2 61.0(4) . . . . ?
C16 N2 C17 C18 174.9(3) . . . . ?
Ni1 N2 C17 C18 51.1(3) . . . . ?
C9 N7 C18 C17 133.7(3) . . . . ?
C27 N7 C18 C17 -98.7(3) . . . . ?
Ni1 N7 C18 C17 17.8(3) . . . . ?
N2 C17 C18 N7 -47.3(4) . . . . ?
Sm1 O3 C19 C24 127(4) . . . . ?
Sm1 O3 C19 C20 -52(4) . . . . ?
O3 C19 C20 C21 178.8(3) . . . . ?
C24 C19 C20 C21 -0.4(5) . . . . ?
O3 C19 C20 C25 0.6(4) . . . . ?
C24 C19 C20 C25 -178.6(3) . . . . ?
C19 C20 C21 C22 0.7(5) . . . . ?
C25 C20 C21 C22 178.9(3) . . . . ?
C20 C21 C22 C23 -0.9(6) . . . . ?
C21 C22 C23 C24 0.7(6) . . . . ?
C22 C23 C24 C19 -0.4(6) . . . . ?
O3 C19 C24 C23 -179.0(3) . . . . ?
C20 C19 C24 C23 0.3(5) . . . . ?
C26 N3 C25 C20 -84.7(3) . . . . ?
Ni1 N3 C25 C20 136.0(2) . . . . ?
C21 C20 C25 N3 119.7(3) . . . . ?
C19 C20 C25 N3 -62.2(4) . . . . ?
C25 N3 C26 C27 -167.8(3) . . . . ?
Ni1 N3 C26 C27 -22.6(3) . . . . ?
C9 N7 C27 C26 -166.9(2) . . . . ?
C18 N7 C27 C26 66.1(3) . . . . ?
Ni1 N7 C27 C26 -51.7(3) . . . . ?
N3 C26 C27 N7 50.0(3) . . . . ?
Ni2 O4 C28 C29 -53.2(3) . . . . ?
Sm1 O4 C28 C29 148.4(2) . . . . ?
Ni2 O4 C28 C33 125.3(2) . . . . ?
Sm1 O4 C28 C33 -33.2(4) . . . . ?
O4 C28 C29 C30 -177.9(3) . . . . ?
C33 C28 C29 C30 3.7(4) . . . . ?
O4 C28 C29 C34 5.6(4) . . . . ?
C33 C28 C29 C34 -172.9(3) . . . . ?
C28 C29 C30 C31 -0.3(5) . . . . ?
C34 C29 C30 C31 176.1(3) . . . . ?
C29 C30 C31 C32 -2.4(5) . . . . ?
C30 C31 C32 C33 1.7(6) . . . . ?
C31 C32 C33 C28 1.7(5) . . . . ?
O4 C28 C33 C32 177.1(3) . . . . ?
C29 C28 C33 C32 -4.4(4) . . . . ?
C35 N4 C34 C29 174.3(3) . . . . ?
Ni2 N4 C34 C29 -67.2(3) . . . . ?
C30 C29 C34 N4 -116.0(3) . . . . ?
C28 C29 C34 N4 60.5(4) . . . . ?
C34 N4 C35 C36 173.0(3) . . . . ?
Ni2 N4 C35 C36 50.2(3) . . . . ?
C45 N8 C36 C35 135.6(3) . . . . ?
C54 N8 C36 C35 -98.4(3) . . . . ?
Ni2 N8 C36 C35 18.5(4) . . . . ?
N4 C35 C36 N8 -47.1(4) . . . . ?
Ni2 O5 C37 C42 126.8(3) . . . . ?
Sm1 O5 C37 C42 -90.7(3) . . . . ?
Ni2 O5 C37 C38 -52.2(3) . . . . ?
Sm1 O5 C37 C38 90.4(3) . . . . ?
O5 C37 C38 C39 179.5(3) . . . . ?
C42 C37 C38 C39 0.6(5) . . . . ?
O5 C37 C38 C43 0.0(5) . . . . ?
C42 C37 C38 C43 -178.9(3) . . . . ?
C37 C38 C39 C40 0.0(6) . . . . ?
C43 C38 C39 C40 179.5(4) . . . . ?
C38 C39 C40 C41 -0.7(6) . . . . ?
C39 C40 C41 C42 0.8(6) . . . . ?
C40 C41 C42 C37 -0.2(5) . . . . ?
O5 C37 C42 C41 -179.5(3) . . . . ?
C38 C37 C42 C41 -0.5(5) . . . . ?
C44 N5 C43 C38 64.7(4) . . . . ?
Ni2 N5 C43 C38 -59.2(3) . . . . ?
C39 C38 C43 N5 -117.5(4) . . . . ?
C37 C38 C43 N5 62.0(4) . . . . ?
C43 N5 C44 C45 -93.8(4) . . . . ?
Ni2 N5 C44 C45 33.0(4) . . . . ?
C54 N8 C45 C44 155.8(3) . . . . ?
C36 N8 C45 C44 -77.5(4) . . . . ?
Ni2 N8 C45 C44 39.8(3) . . . . ?
N5 C44 C45 N8 -50.2(4) . . . . ?
Sm1 O6 C46 C51 -83.4(12) . . . . ?
Sm1 O6 C46 C47 95.3(12) . . . . ?
O6 C46 C47 C48 -178.6(3) . . . . ?
C51 C46 C47 C48 0.1(5) . . . . ?
O6 C46 C47 C52 -2.3(4) . . . . ?
C51 C46 C47 C52 176.4(3) . . . . ?
C46 C47 C48 C49 0.5(5) . . . . ?
C52 C47 C48 C49 -175.6(3) . . . . ?
C47 C48 C49 C50 -0.3(6) . . . . ?
C48 C49 C50 C51 -0.5(6) . . . . ?
C49 C50 C51 C46 1.1(6) . . . . ?
O6 C46 C51 C50 177.8(3) . . . . ?
C47 C46 C51 C50 -0.9(5) . . . . ?
C53 N6 C52 C47 -82.1(3) . . . . ?
Ni2 N6 C52 C47 133.8(2) . . . . ?
C48 C47 C52 N6 108.4(3) . . . . ?
C46 C47 C52 N6 -67.8(4) . . . . ?
C52 N6 C53 C54 -173.0(3) . . . . ?
Ni2 N6 C53 C54 -22.1(3) . . . . ?
C45 N8 C54 C53 -167.2(3) . . . . ?
C36 N8 C54 C53 66.3(3) . . . . ?
Ni2 N8 C54 C53 -51.1(3) . . . . ?
N6 C53 C54 N8 49.0(4) . . . . ?
